data_4514662
loop_
_publ_author_name
'Liang, Yaoyu'
'Zhao, Xiaodan'

_publ_section_title
;
 Enantioselective Construction of Chiral Sulfides via Catalytic
 Electrophilic Azidothiolation and Oxythiolation of N-Allyl Sulfonamides
;
_journal_issue 8
_journal_name_full 'ACS Catalysis'
_journal_page_first 6896
_journal_paper_doi 10.1021/acscatal.9b01900
_journal_volume 9
_journal_year 2019
_chemical_absolute_configuration unk
_chemical_formula_moiety 'C24 H24 N2 O2 S3, 0.5(C H Cl3)'
_chemical_formula_sum 'C24.5 H0.5 Cl1.5 N2 O2 S3'
_chemical_formula_weight 504.12
_space_group_crystal_system triclinic
_space_group_IT_number 1
_space_group_name_Hall 'P 1'
_space_group_name_H-M_alt 'P 1'
_symmetry_space_group_name_Hall 'P 1'
_symmetry_space_group_name_H-M 'P 1'
_atom_sites_solution_hydrogens geom
_atom_sites_solution_primary dual
_audit_creation_date 2018-11-16
_audit_creation_method
;
Olex2 1.2-beta
(compiled 2017.07.04 svn.r3439 for OlexSys, GUI svn.r5361)
;
_cell_angle_alpha 72.8010(10)
_cell_angle_beta 87.8770(10)
_cell_angle_gamma 87.3440(10)
_cell_formula_units_Z 2
_cell_length_a 5.70840(10)
_cell_length_b 14.6112(2)
_cell_length_c 15.7856(2)
_cell_measurement_reflns_used 26865
_cell_measurement_temperature 150.00(10)
_cell_measurement_theta_max 73.7490
_cell_measurement_theta_min 4.8900
_cell_volume 1256.02(3)
_computing_cell_refinement 'CrysAlisPro 1.171.38.43 (Rigaku OD, 2015)'
_computing_data_collection 'CrysAlisPro 1.171.38.43 (Rigaku OD, 2015)'
_computing_data_reduction 'CrysAlisPro 1.171.38.43 (Rigaku OD, 2015)'
_computing_molecular_graphics 'Olex2 (Dolomanov et al., 2009)'
_computing_publication_material 'Olex2 (Dolomanov et al., 2009)'
_computing_structure_refinement 'ShelXL (Sheldrick, 2015)'
_computing_structure_solution 'ShelXT (Sheldrick, 2015)'
_diffrn_ambient_environment N~2~
_diffrn_ambient_temperature 150.00(10)
_diffrn_detector 'CCD plate'
_diffrn_detector_area_resol_mean 10.5826
_diffrn_detector_type AtlasS2
_diffrn_measured_fraction_theta_full 1.000
_diffrn_measured_fraction_theta_max 0.987
_diffrn_measurement_details
;
List of Runs (angles in degrees, time in seconds):

  # Type    Start    End  Width  t~exp~   \w     \q     \k     \f   Frames
--------------------------------------------------------------------------
  1  \w   -115.00 -11.00   1.00    1.00    --  -40.84 -57.00 150.00  104
  2  \w   -122.00   5.00   1.00    1.00    --  -40.84 -19.00  60.00  127
  3  \w    -70.00  33.00   1.00    1.00    --  -40.84  57.00 150.00  103
  4  \w   -115.00 -11.00   1.00    1.00    --  -40.84 -57.00   0.00  104
  5  \w     23.00  98.00   1.00    1.00    --   40.84-125.00   0.00   75
  6  \w      1.00  83.00   1.00    1.00    --   40.84 -99.00-150.00   82
  7  \w      7.00  33.00   1.00    1.00    --   44.00  88.00-121.92   26
  8  \w     13.00  46.00   1.00    1.00    --   48.00  81.00 150.82   33
  9  \w     13.00  40.00   1.00    1.00    --   48.00  83.00  27.57   27
 10  \w     17.00  45.00   1.00    1.00    --   52.00  82.00 -36.86   28
 11  \w     17.00  46.00   1.00    1.00    --   52.00  81.00 171.19   29
 12  \w     22.00  49.00   1.00    1.00    --   56.00  78.00-105.38   27
 13  \w     22.00  49.00   1.00    1.00    --   56.00  78.00 110.90   27
 14  \w     22.00 135.00   1.00    1.00    --   56.00  77.00  79.75  113
 15  \w     27.00 138.00   1.00    1.00    --   60.00  76.00 179.49  111
 16  \w     26.00 139.00   1.00    1.00    --   60.00  77.00   5.71  113
 17  \w     27.00 138.00   1.00    1.00    --   60.00  76.00 -57.91  111
 18  \w     31.00 142.00   1.00    1.00    --   64.00  75.00 -78.28  111
 19  \w     31.00 142.00   1.00    1.00    --   64.00  76.00-148.11  111
 20  \w     66.00 178.00   1.00    1.02    --  100.00  77.00 -66.93  112
 21  \w     24.00 109.00   1.00    1.02    --  108.22 -94.00-120.00   85
 22  \w     78.00 178.00   1.00    1.02    --  108.22  61.00  30.00  100
 23  \w     75.00 178.00   1.00    1.02    --  108.22  77.00-180.00  103
 24  \w     78.00 178.00   1.00    1.02    --  108.22  61.00 120.00  100
 25  \w     78.00 178.00   1.00    1.02    --  108.22  61.00  90.00  100
 26  \w     75.00 178.00   1.00    1.02    --  108.22  77.00-150.00  103
 27  \w     75.00 178.00   1.00    1.02    --  108.22  77.00   0.00  103
 28  \w     24.00 109.00   1.00    1.02    --  108.22 -94.00-180.00   85
 29  \w     78.00 178.00   1.00    1.02    --  108.22  61.00-180.00  100
 30  \w     78.00 178.00   1.00    1.02    --  108.22  61.00  60.00  100
 31  \w     75.00 178.00   1.00    1.02    --  108.22  77.00  30.00  103
 32  \w     75.00 178.00   1.00    1.02    --  108.22  77.00 150.00  103
 33  \w     78.00 178.00   1.00    1.02    --  108.22  61.00-150.00  100
 34  \w     78.00 178.00   1.00    1.02    --  108.22  61.00 -30.00  100
 35  \w     75.00 178.00   1.00    1.02    --  108.22  77.00-120.00  103
 36  \w     75.00 178.00   1.00    1.02    --  108.22  77.00  60.00  103
 37  \w     78.00 178.00   1.00    1.02    --  108.22  61.00 -90.00  100
 38  \w     75.00 178.00   1.00    1.02    --  108.22  77.00 -30.00  103
 39  \w     75.00 178.00   1.00    1.02    --  108.22  77.00 120.00  103
 40  \w     75.00 178.00   1.00    1.02    --  108.22  77.00  90.00  103
 41  \w     78.00 178.00   1.00    1.02    --  108.22  61.00-120.00  100
 42  \w     94.00 178.00   1.00    1.02    --  108.22 125.00-120.00   84
 43  \w     78.00 178.00   1.00    1.02    --  108.22  61.00 150.00  100
 44  \w     78.00 178.00   1.00    1.02    --  108.22  61.00   0.00  100
 45  \w     30.00 142.00   1.00    1.02    --  108.22 -77.00 -60.00  112
 46  \w     24.00 109.00   1.00    1.02    --  108.22 -94.00  30.00   85
 47  \w     11.00 115.00   1.00    1.00    --   40.84  57.00-150.00  104
 48  \w    -49.00 130.00   1.00    1.00    --   40.84   0.00-150.00  179
 49  \w     15.00 117.00   1.00    1.00    --   40.84  37.00-180.00  102
 50  \w    -49.00 130.00   1.00    1.00    --   40.84   0.00-180.00  179
 51  \w      7.00  33.00   1.00    1.00    --   44.00  88.00 -21.69   26
 52  \w     12.00  38.00   1.00    1.00    --   48.00  84.00 -18.61   26
 53  \w     17.00  46.00   1.00    1.00    --   52.00  81.00 -99.44   29
 54  \w     22.00  49.00   1.00    1.00    --   56.00  78.00-144.78   27
 55  \w     23.00 134.00   1.00    1.00    --   56.00  76.00 -35.91  111
 56  \w     22.00  49.00   1.00    1.00    --   56.00  78.00  23.20   27
 57  \w     22.00  49.00   1.00    1.00    --   56.00  78.00  -2.55   27
 58  \w     22.00 135.00   1.00    1.00    --   56.00  77.00 -66.23  113
 59  \w     29.00 134.00   1.00    1.00    --   60.00  62.00 179.49  105
 60  \w     30.00 143.00   1.00    1.00    --   64.00  77.00-101.69  113
 61  \w     31.00 142.00   1.00    1.00    --   64.00  76.00-139.72  111
 62  \w     81.00 178.00   1.00    1.02    --  108.22  45.00-180.00   97
 63  \w     94.00 178.00   1.00    1.02    --  108.22 125.00  30.00   84
 64  \w     81.00 178.00   1.00    1.02    --  108.22  45.00 120.00   97
 65  \w     75.00 178.00   1.00    1.02    --  108.22  77.00 -60.00  103
 66  \w     75.00 178.00   1.00    1.02    --  108.22  77.00 -90.00  103
;
_diffrn_measurement_device 'four-circle diffractometer'
_diffrn_measurement_device_type 'SuperNova, Dual, Cu at zero, AtlasS2'
_diffrn_measurement_method '\w scans'
_diffrn_orient_matrix_type 'CrysAlisPro convention (1999,Acta A55,543-557)'
_diffrn_orient_matrix_UB_11 0.0219185000
_diffrn_orient_matrix_UB_12 0.0379388000
_diffrn_orient_matrix_UB_13 0.0805183000
_diffrn_orient_matrix_UB_21 0.0405659000
_diffrn_orient_matrix_UB_22 -0.1033818000
_diffrn_orient_matrix_UB_23 0.0601987000
_diffrn_orient_matrix_UB_31 0.2662845000
_diffrn_orient_matrix_UB_32 0.0084706000
_diffrn_orient_matrix_UB_33 -0.0183348000
_diffrn_radiation_monochromator mirror
_diffrn_radiation_probe x-ray
_diffrn_radiation_type CuK\a
_diffrn_radiation_wavelength 1.54184
_diffrn_reflns_av_R_equivalents 0.0430
_diffrn_reflns_av_unetI/netI 0.0317
_diffrn_reflns_Laue_measured_fraction_full 1.000
_diffrn_reflns_Laue_measured_fraction_max 0.987
_diffrn_reflns_limit_h_max 7
_diffrn_reflns_limit_h_min -6
_diffrn_reflns_limit_k_max 18
_diffrn_reflns_limit_k_min -18
_diffrn_reflns_limit_l_max 19
_diffrn_reflns_limit_l_min -19
_diffrn_reflns_number 43701
_diffrn_reflns_point_group_measured_fraction_full 0.952
_diffrn_reflns_point_group_measured_fraction_max 0.931
_diffrn_reflns_theta_full 67.684
_diffrn_reflns_theta_max 73.850
_diffrn_reflns_theta_min 3.628
_diffrn_source 'micro-focus sealed X-ray tube'
_diffrn_source_type 'SuperNova (Cu) X-ray Source'
_exptl_absorpt_coefficient_mu 4.367
_exptl_absorpt_correction_T_max 1.00000
_exptl_absorpt_correction_T_min 0.20403
_exptl_absorpt_correction_type multi-scan
_exptl_absorpt_process_details
;
CrysAlisPro 1.171.38.43 (Rigaku Oxford Diffraction, 2015)
Empirical absorption correction using spherical harmonics,
 implemented in SCALE3 ABSPACK scaling algorithm.
;
_exptl_crystal_colour colourless
_exptl_crystal_colour_primary colourless
_exptl_crystal_density_diffrn 1.333
_exptl_crystal_description needle
_exptl_crystal_F_000 502
_exptl_crystal_size_max 0.5
_exptl_crystal_size_mid 0.1
_exptl_crystal_size_min 0.05
_refine_diff_density_max 1.095
_refine_diff_density_min -0.840
_refine_diff_density_rms 0.089
_refine_ls_abs_structure_details
;
 Flack x determined using 4114 quotients [(I+)-(I-)]/[(I+)+(I-)]
 (Parsons, Flack and Wagner, Acta Cryst. B69 (2013) 249-259).
;
_refine_ls_abs_structure_Flack 0.002(11)
_refine_ls_extinction_method none
_refine_ls_goodness_of_fit_ref 1.083
_refine_ls_hydrogen_treatment constr
_refine_ls_matrix_type full
_refine_ls_number_parameters 597
_refine_ls_number_reflns 9469
_refine_ls_number_restraints 3
_refine_ls_restrained_S_all 1.083
_refine_ls_R_factor_all 0.0576
_refine_ls_R_factor_gt 0.0548
_refine_ls_shift/su_max 0.000
_refine_ls_shift/su_mean 0.000
_refine_ls_structure_factor_coef Fsqd
_refine_ls_weighting_details 'w=1/[\s^2^(Fo^2^)+(0.1010P)^2^+1.3388P] where P=(Fo^2^+2Fc^2^)/3'
_refine_ls_weighting_scheme calc
_refine_ls_wR_factor_gt 0.1520
_refine_ls_wR_factor_ref 0.1558
_reflns_Friedel_coverage 0.886
_reflns_Friedel_fraction_full 0.905
_reflns_Friedel_fraction_max 0.874
_reflns_number_gt 9157
_reflns_number_total 9469
_reflns_threshold_expression 'I > 2\s(I)'
_cod_data_source_file cs9b01900_si_002.cif
_cod_data_source_block 17082903
_cod_original_formula_sum 'C24.50 H0.50 Cl1.50 N2 O2 S3'
_cod_database_code 4514662
_shelx_shelxl_version_number 2016/6
_chemical_oxdiff_formula 'C H N S'
_chemical_oxdiff_usercomment 1489
_shelx_space_group_comment
;
The symmetry employed for this shelxl refinement is uniquely defined
by the following loop, which should always be used as a source of
symmetry information in preference to the above space-group names.
They are only intended as comments.
;
_reflns_odcompleteness_completeness 99.96
_reflns_odcompleteness_iscentric 1
_reflns_odcompleteness_theta 66.97
_olex2_refinement_description
;
1. Fixed Uiso
 At 1.2 times of:
  All C(H) groups, All C(H,H) groups, All N(H) groups
 At 1.5 times of:
  All C(H,H,H) groups
2.a Ternary CH refined with riding coordinates:
 C9(H9), C10(H10), C35(H35), C34(H34), C01T(H01T)
2.b Secondary CH2 refined with riding coordinates:
 C8(H8A,H8B), C33(H33A,H33B), C18(H18A,H18B), C42(H42A,H42B)
2.c Aromatic/amide H refined with riding coordinates:
 N2(H2), N3(H3A), C30(H30), C28(H28), C41(H41), C13(H13), C40(H40), C4(H4),
 C27(H27), C6(H6), C15(H15), C31(H31), C7(H7), C14(H14), C37(H37), C3(H3),
 C39(H39), C17(H17), C16(H16), C20(H20), C48(H48), C46(H46), C47(H47), C24(H24),
  C38(H38), C44(H44), C45(H45), C21(H21), C22(H22), C23(H23)
2.d Idealised Me refined as rotating group:
 C1(H1A,H1B,H1C), C25(H25A,H25B,H25C)
;
_olex2_submission_special_instructions 'No special instructions were received'
_oxdiff_exptl_absorpt_empirical_details
;
Empirical correction (ABSPACK) includes:
- Absorption correction using spherical harmonics
- Frame scaling
;
_oxdiff_exptl_absorpt_empirical_full_max 2.447
_oxdiff_exptl_absorpt_empirical_full_min 0.508

loop_
_space_group_symop_operation_xyz
'x, y, z'

loop_
_atom_site_label
_atom_site_type_symbol
_atom_site_fract_x
_atom_site_fract_y
_atom_site_fract_z
_atom_site_U_iso_or_equiv
_atom_site_adp_type
_atom_site_occupancy
_atom_site_site_symmetry_order
_atom_site_calc_flag
_atom_site_refinement_flags_posn
S2 S 0.4035(2) 0.93095(8) 0.37312(8) 0.0200(3) Uani 1 1 d .
S5 S 0.5502(2) 0.21627(8) 0.59876(8) 0.0223(3) Uani 1 1 d .
S3 S 0.5986(2) 0.71926(8) 0.47978(8) 0.0207(3) Uani 1 1 d .
S1 S -0.1478(3) 0.78202(10) 0.18286(9) 0.0262(3) Uani 1 1 d .
S6 S 0.3695(2) 0.43403(9) 0.48409(8) 0.0242(3) Uani 1 1 d .
S4 S 0.5681(3) 0.28392(11) 0.81004(10) 0.0370(4) Uani 1 1 d .
Cl00 Cl 1.1943(5) 0.43593(19) 0.92709(17) 0.0681(6) Uani 1 1 d .
Cl1 Cl 1.1971(8) 0.2735(3) 1.0894(2) 0.1130(13) Uani 1 1 d .
O1 O 0.6545(8) 0.9330(3) 0.3700(3) 0.0274(9) Uani 1 1 d .
O3 O 0.3004(8) 0.2207(3) 0.6085(3) 0.0316(10) Uani 1 1 d .
O2 O 0.2765(8) 1.0065(3) 0.3115(3) 0.0260(9) Uani 1 1 d .
O4 O 0.6821(8) 0.1424(3) 0.6627(3) 0.0291(9) Uani 1 1 d .
Cl2 Cl 1.6052(8) 0.3771(4) 1.0329(4) 0.150(2) Uani 1 1 d .
N2 N 0.2843(9) 0.6663(3) 0.3886(3) 0.0203(10) Uani 1 1 d .
H2 H 0.341030 0.610143 0.415808 0.024 Uiso 1 1 calc R
N1 N 0.3144(9) 0.8309(3) 0.3529(3) 0.0187(9) Uani 1 1 d .
N3 N 0.6161(10) 0.4753(3) 0.6054(3) 0.0248(10) Uani 1 1 d .
H3A H 0.625920 0.532835 0.570721 0.030 Uiso 1 1 calc R
N4 N 0.6558(9) 0.3194(3) 0.6065(3) 0.0214(10) Uani 1 1 d .
C29 C 0.6268(11) 0.2063(4) 0.4927(4) 0.0216(11) Uani 1 1 d .
C30 C 0.8464(11) 0.1665(4) 0.4797(4) 0.0240(11) Uani 1 1 d .
H30 H 0.956065 0.151352 0.524362 0.029 Uiso 1 1 calc R
C28 C 0.4612(11) 0.2293(4) 0.4273(4) 0.0230(11) Uani 1 1 d .
H28 H 0.315537 0.256369 0.436695 0.028 Uiso 1 1 calc R
C32 C 0.5491(11) 0.4080(4) 0.5690(3) 0.0211(11) Uani 1 1 d .
C11 C 0.3872(10) 0.7405(4) 0.4029(3) 0.0169(10) Uani 1 1 d .
C41 C 1.0188(12) 0.5674(4) 0.6526(4) 0.0291(13) Uani 1 1 d .
H41 H 1.049942 0.543072 0.604993 0.035 Uiso 1 1 calc R
C36 C 0.8271(10) 0.5363(4) 0.7090(3) 0.0208(11) Uani 1 1 d .
C13 C -0.1107(12) 0.5212(4) 0.3313(4) 0.0303(13) Uani 1 1 d .
H13 H -0.233579 0.539506 0.363840 0.036 Uiso 1 1 calc R
C8 C 0.1214(12) 0.8472(4) 0.2879(4) 0.0241(12) Uani 1 1 d .
H8A H 0.150311 0.904055 0.238875 0.029 Uiso 1 1 calc R
H8B H -0.026840 0.857310 0.316523 0.029 Uiso 1 1 calc R
C5 C 0.2968(10) 0.9233(4) 0.4812(4) 0.0190(11) Uani 1 1 d .
C9 C 0.1080(10) 0.7611(4) 0.2534(3) 0.0201(11) Uani 1 1 d .
H9 H 0.250292 0.755414 0.218342 0.024 Uiso 1 1 calc R
C40 C 1.1632(13) 0.6343(4) 0.6669(4) 0.0325(14) Uani 1 1 d .
H40 H 1.290253 0.655282 0.628534 0.039 Uiso 1 1 calc R
C4 C 0.4249(12) 0.9665(4) 0.5305(4) 0.0263(12) Uani 1 1 d .
H4 H 0.568862 0.992618 0.509499 0.032 Uiso 1 1 calc R
C10 C 0.0841(10) 0.6706(4) 0.3313(3) 0.0191(10) Uani 1 1 d .
H10 H -0.061304 0.676468 0.364519 0.023 Uiso 1 1 calc R
C26 C 0.7341(11) 0.1710(4) 0.3319(4) 0.0248(12) Uani 1 1 d .
C35 C 0.6735(11) 0.4594(4) 0.6985(4) 0.0229(11) Uani 1 1 d .
H35 H 0.526395 0.462522 0.731667 0.027 Uiso 1 1 calc R
C27 C 0.5178(12) 0.2109(4) 0.3467(4) 0.0271(12) Uani 1 1 d .
H27 H 0.407707 0.225875 0.302235 0.032 Uiso 1 1 calc R
C6 C 0.0839(11) 0.8841(4) 0.5107(4) 0.0254(12) Uani 1 1 d .
H6 H 0.000032 0.856053 0.476047 0.030 Uiso 1 1 calc R
C15 C 0.0601(13) 0.4103(4) 0.2600(5) 0.0370(16) Uani 1 1 d .
H15 H 0.052831 0.353964 0.244255 0.044 Uiso 1 1 calc R
C31 C 0.8985(11) 0.1501(4) 0.3993(4) 0.0257(12) Uani 1 1 d .
H31 H 1.045854 0.124516 0.389706 0.031 Uiso 1 1 calc R
C2 C 0.1186(12) 0.9314(4) 0.6440(4) 0.0293(13) Uani 1 1 d .
C12 C 0.0825(11) 0.5783(4) 0.3053(4) 0.0219(11) Uani 1 1 d .
C34 C 0.7872(12) 0.3572(4) 0.7369(4) 0.0269(12) Uani 1 1 d .
H34 H 0.924455 0.360740 0.771168 0.032 Uiso 1 1 calc R
C33 C 0.8626(11) 0.3176(4) 0.6612(4) 0.0232(12) Uani 1 1 d .
H33A H 0.984368 0.356163 0.625261 0.028 Uiso 1 1 calc R
H33B H 0.924971 0.252382 0.684489 0.028 Uiso 1 1 calc R
C19 C -0.2248(12) 0.7299(5) 0.0352(4) 0.0310(14) Uani 1 1 d .
C7 C -0.0039(12) 0.8870(4) 0.5932(4) 0.0287(13) Uani 1 1 d .
H7 H -0.145689 0.859148 0.614749 0.034 Uiso 1 1 calc R
C14 C -0.1199(13) 0.4365(5) 0.3083(5) 0.0403(17) Uani 1 1 d .
H14 H -0.248385 0.397831 0.325926 0.048 Uiso 1 1 calc R
C37 C 0.7820(12) 0.5738(4) 0.7796(4) 0.0301(13) Uani 1 1 d .
H37 H 0.652135 0.554475 0.816939 0.036 Uiso 1 1 calc R
C3 C 0.3321(13) 0.9697(4) 0.6126(4) 0.0320(14) Uani 1 1 d .
H3 H 0.415934 0.998250 0.646800 0.038 Uiso 1 1 calc R
C39 C 1.1199(12) 0.6707(4) 0.7385(4) 0.0315(14) Uani 1 1 d .
H39 H 1.218464 0.715357 0.748191 0.038 Uiso 1 1 calc R
C17 C 0.2660(11) 0.5509(4) 0.2582(4) 0.0272(12) Uani 1 1 d .
H17 H 0.397366 0.588165 0.242493 0.033 Uiso 1 1 calc R
C16 C 0.2539(14) 0.4668(5) 0.2341(5) 0.0383(16) Uani 1 1 d .
H16 H 0.375356 0.448733 0.200811 0.046 Uiso 1 1 calc R
C20 C -0.3017(16) 0.8088(7) -0.0316(5) 0.051(2) Uani 1 1 d .
H20 H -0.231740 0.867367 -0.041267 0.061 Uiso 1 1 calc R
C1 C 0.0198(16) 0.9359(5) 0.7328(4) 0.0442(19) Uani 1 1 d .
H1A H -0.132133 0.967807 0.725116 0.066 Uiso 1 1 calc GR
H1B H 0.122726 0.970647 0.757760 0.066 Uiso 1 1 calc GR
H1C H 0.006023 0.872008 0.772027 0.066 Uiso 1 1 calc GR
C18 C -0.0275(14) 0.7408(6) 0.0913(4) 0.0413(17) Uani 1 1 d .
H18A H 0.081102 0.786783 0.055726 0.050 Uiso 1 1 calc R
H18B H 0.057044 0.679799 0.114263 0.050 Uiso 1 1 calc R
C25 C 0.7914(14) 0.1515(5) 0.2445(4) 0.0342(14) Uani 1 1 d .
H25A H 0.723655 0.092585 0.244441 0.051 Uiso 1 1 calc GR
H25B H 0.958523 0.146353 0.236550 0.051 Uiso 1 1 calc GR
H25C H 0.728399 0.203119 0.196950 0.051 Uiso 1 1 calc GR
C43 C 0.5700(16) 0.1079(5) 0.9246(5) 0.0435(18) Uani 1 1 d .
C48 C 0.3886(18) 0.0704(6) 0.8928(5) 0.052(2) Uani 1 1 d .
H48 H 0.376100 0.082387 0.831894 0.062 Uiso 1 1 calc R
C46 C 0.247(2) -0.0054(7) 1.0404(6) 0.063(3) Uani 1 1 d .
H46 H 0.139488 -0.043139 1.079395 0.076 Uiso 1 1 calc R
C47 C 0.223(2) 0.0150(6) 0.9492(6) 0.059(2) Uani 1 1 d .
H47 H 0.098370 -0.008147 0.926532 0.071 Uiso 1 1 calc R
C24 C -0.3302(19) 0.6447(7) 0.0497(6) 0.062(3) Uani 1 1 d .
H24 H -0.277649 0.591224 0.094356 0.074 Uiso 1 1 calc R
C38 C 0.9301(14) 0.6403(5) 0.7948(4) 0.0357(15) Uani 1 1 d .
H38 H 0.900916 0.663994 0.842892 0.043 Uiso 1 1 calc R
C42 C 0.7401(16) 0.1730(5) 0.8607(5) 0.0450(18) Uani 1 1 d .
H42A H 0.798819 0.143880 0.815815 0.054 Uiso 1 1 calc R
H42B H 0.871869 0.185684 0.892015 0.054 Uiso 1 1 calc R
C44 C 0.5917(19) 0.0875(6) 1.0162(5) 0.056(2) Uani 1 1 d .
H44 H 0.713927 0.112367 1.038832 0.067 Uiso 1 1 calc R
C45 C 0.433(2) 0.0308(7) 1.0727(5) 0.064(3) Uani 1 1 d .
H45 H 0.449921 0.016489 1.133649 0.077 Uiso 1 1 calc R
C21 C -0.486(2) 0.8003(11) -0.0849(6) 0.078(4) Uani 1 1 d .
H21 H -0.537126 0.852841 -0.130800 0.094 Uiso 1 1 calc R
C22 C -0.587(2) 0.7169(18) -0.0695(9) 0.121(8) Uani 1 1 d .
H22 H -0.709072 0.711623 -0.104926 0.145 Uiso 1 1 calc R
C01T C 1.350(2) 0.3376(8) 0.9972(7) 0.073(3) Uani 1 1 d .
H01T H 1.398326 0.293899 0.962577 0.087 Uiso 1 1 calc R
C23 C -0.515(2) 0.6374(13) -0.0018(11) 0.099(5) Uani 1 1 d .
H23 H -0.589354 0.579731 0.008938 0.119 Uiso 1 1 calc R

loop_
_atom_site_aniso_label
_atom_site_aniso_U_11
_atom_site_aniso_U_22
_atom_site_aniso_U_33
_atom_site_aniso_U_23
_atom_site_aniso_U_13
_atom_site_aniso_U_12
S2 0.0205(8) 0.0152(5) 0.0241(6) -0.0058(4) 0.0007(5) -0.0019(5)
S5 0.0247(8) 0.0143(5) 0.0276(6) -0.0061(5) 0.0018(5) -0.0003(5)
S3 0.0200(8) 0.0202(6) 0.0225(6) -0.0071(4) -0.0043(5) 0.0004(5)
S1 0.0244(8) 0.0317(7) 0.0246(6) -0.0114(5) -0.0087(5) 0.0044(5)
S6 0.0318(9) 0.0167(6) 0.0246(6) -0.0062(5) -0.0079(5) 0.0009(5)
S4 0.0516(11) 0.0267(7) 0.0271(7) -0.0008(5) 0.0100(7) -0.0014(6)
Cl00 0.0642(16) 0.0666(14) 0.0681(14) -0.0125(11) -0.0057(11) 0.0064(11)
Cl1 0.126(3) 0.116(3) 0.0743(19) 0.0032(18) 0.032(2) -0.002(2)
O1 0.021(2) 0.0247(19) 0.037(2) -0.0087(16) 0.0010(17) -0.0040(16)
O3 0.033(3) 0.024(2) 0.039(2) -0.0126(17) 0.007(2) -0.0035(18)
O2 0.033(3) 0.0178(18) 0.0253(19) -0.0037(15) -0.0035(17) -0.0004(16)
O4 0.036(3) 0.0169(18) 0.032(2) -0.0036(15) -0.0007(18) 0.0034(17)
Cl2 0.088(3) 0.149(4) 0.162(4) 0.037(3) -0.036(3) 0.001(3)
N2 0.024(3) 0.015(2) 0.020(2) -0.0041(16) -0.0053(18) 0.0007(18)
N1 0.022(3) 0.0150(19) 0.020(2) -0.0057(16) -0.0028(18) -0.0014(17)
N3 0.036(3) 0.016(2) 0.023(2) -0.0057(17) -0.005(2) 0.0003(19)
N4 0.026(3) 0.018(2) 0.020(2) -0.0058(16) -0.0019(18) 0.0025(18)
C29 0.023(3) 0.014(2) 0.030(3) -0.010(2) 0.000(2) -0.002(2)
C30 0.024(3) 0.018(2) 0.032(3) -0.008(2) -0.005(2) -0.001(2)
C28 0.018(3) 0.018(2) 0.034(3) -0.009(2) -0.001(2) 0.001(2)
C32 0.024(3) 0.019(2) 0.021(2) -0.0070(19) 0.003(2) -0.002(2)
C11 0.012(3) 0.018(2) 0.020(2) -0.0058(18) 0.0004(19) 0.0020(19)
C41 0.035(4) 0.029(3) 0.025(3) -0.011(2) 0.002(2) -0.002(3)
C36 0.023(3) 0.021(2) 0.018(2) -0.0047(19) -0.005(2) 0.002(2)
C13 0.025(4) 0.028(3) 0.038(3) -0.007(2) -0.002(3) -0.008(2)
C8 0.029(3) 0.019(2) 0.025(3) -0.007(2) -0.009(2) 0.003(2)
C5 0.016(3) 0.017(2) 0.026(2) -0.0090(19) -0.006(2) 0.0026(19)
C9 0.021(3) 0.021(2) 0.019(2) -0.0084(19) -0.002(2) -0.001(2)
C40 0.032(4) 0.027(3) 0.036(3) -0.005(2) 0.006(3) -0.004(2)
C4 0.028(4) 0.020(2) 0.033(3) -0.011(2) -0.005(2) -0.004(2)
C10 0.012(3) 0.025(3) 0.022(2) -0.0089(19) -0.0007(19) -0.0014(19)
C26 0.031(4) 0.015(2) 0.029(3) -0.0077(19) 0.002(2) -0.007(2)
C35 0.024(3) 0.023(2) 0.022(2) -0.006(2) 0.001(2) 0.000(2)
C27 0.029(4) 0.020(2) 0.033(3) -0.008(2) -0.007(2) -0.001(2)
C6 0.023(3) 0.030(3) 0.025(2) -0.009(2) -0.002(2) 0.000(2)
C15 0.044(4) 0.021(3) 0.051(4) -0.016(3) -0.017(3) -0.005(3)
C31 0.018(3) 0.022(3) 0.037(3) -0.010(2) -0.001(2) 0.001(2)
C2 0.032(4) 0.028(3) 0.027(3) -0.008(2) -0.006(2) 0.013(2)
C12 0.023(3) 0.019(2) 0.023(2) -0.0048(19) -0.002(2) -0.003(2)
C34 0.032(4) 0.024(3) 0.022(3) -0.002(2) -0.006(2) 0.000(2)
C33 0.017(3) 0.021(2) 0.028(3) -0.003(2) -0.001(2) 0.003(2)
C19 0.033(4) 0.043(3) 0.022(3) -0.017(2) -0.006(2) 0.007(3)
C7 0.023(3) 0.035(3) 0.026(3) -0.006(2) 0.000(2) 0.004(2)
C14 0.031(4) 0.029(3) 0.062(4) -0.013(3) -0.011(3) -0.011(3)
C37 0.032(4) 0.033(3) 0.030(3) -0.015(2) 0.005(2) -0.005(3)
C3 0.047(4) 0.026(3) 0.030(3) -0.017(2) -0.012(3) 0.002(3)
C39 0.035(4) 0.029(3) 0.032(3) -0.009(2) -0.004(3) -0.009(3)
C17 0.026(3) 0.023(3) 0.035(3) -0.013(2) -0.004(2) 0.000(2)
C16 0.042(4) 0.035(3) 0.046(4) -0.024(3) -0.004(3) 0.003(3)
C20 0.050(5) 0.062(5) 0.037(4) -0.010(3) -0.014(3) 0.001(4)
C1 0.064(6) 0.043(4) 0.026(3) -0.013(3) -0.001(3) 0.018(3)
C18 0.039(4) 0.063(4) 0.029(3) -0.025(3) -0.009(3) 0.006(3)
C25 0.042(4) 0.033(3) 0.028(3) -0.010(2) 0.003(3) -0.005(3)
C43 0.063(5) 0.028(3) 0.031(3) 0.003(2) 0.004(3) -0.001(3)
C48 0.081(7) 0.040(4) 0.030(3) -0.002(3) -0.007(4) -0.013(4)
C46 0.093(8) 0.050(5) 0.039(4) 0.003(3) 0.005(4) -0.031(5)
C47 0.078(7) 0.045(4) 0.045(4) 0.002(3) -0.003(4) -0.019(4)
C24 0.082(7) 0.056(5) 0.057(5) -0.031(4) 0.021(5) -0.033(5)
C38 0.045(4) 0.036(3) 0.032(3) -0.018(3) -0.005(3) -0.004(3)
C42 0.060(5) 0.033(3) 0.033(3) 0.004(3) 0.000(3) -0.001(3)
C44 0.079(7) 0.051(4) 0.030(4) 0.000(3) 0.000(4) -0.019(4)
C45 0.092(8) 0.063(5) 0.029(4) 0.004(3) 0.005(4) -0.025(5)
C21 0.047(6) 0.149(12) 0.041(5) -0.033(6) -0.027(4) 0.029(7)
C22 0.041(7) 0.30(3) 0.072(8) -0.121(13) 0.004(6) -0.042(10)
C01T 0.090(9) 0.061(6) 0.059(5) -0.010(4) 0.024(5) 0.011(5)
C23 0.081(9) 0.153(13) 0.105(10) -0.096(10) 0.036(8) -0.070(9)

loop_
_atom_type_symbol
_atom_type_description
_atom_type_scat_dispersion_real
_atom_type_scat_dispersion_imag
_atom_type_scat_source
C C 0.0181 0.0091 'International Tables Vol C Tables 4.2.6.8 and 6.1.1.4'
Cl Cl 0.3639 0.7018 'International Tables Vol C Tables 4.2.6.8 and 6.1.1.4'
N N 0.0311 0.0180 'International Tables Vol C Tables 4.2.6.8 and 6.1.1.4'
O O 0.0492 0.0322 'International Tables Vol C Tables 4.2.6.8 and 6.1.1.4'
S S 0.3331 0.5567 'International Tables Vol C Tables 4.2.6.8 and 6.1.1.4'
H H 0.0000 0.0000 'International Tables Vol C Tables 4.2.6.8 and 6.1.1.4'

loop_
_geom_angle_atom_site_label_1
_geom_angle_atom_site_label_2
_geom_angle_atom_site_label_3
_geom_angle
O1 S2 N1 110.6(3)
O1 S2 C5 109.9(3)
O2 S2 O1 118.1(3)
O2 S2 N1 103.7(2)
O2 S2 C5 108.6(2)
N1 S2 C5 105.1(2)
O3 S5 O4 118.8(3)
O3 S5 N4 108.7(3)
O3 S5 C29 109.2(3)
O4 S5 N4 104.0(3)
O4 S5 C29 107.6(3)
N4 S5 C29 108.1(2)
C18 S1 C9 100.2(3)
C34 S4 C42 101.6(3)
C11 N2 H2 116.6
C11 N2 C10 126.8(4)
C10 N2 H2 116.6
C11 N1 S2 122.0(4)
C11 N1 C8 122.4(4)
C8 N1 S2 114.8(3)
C32 N3 H3A 117.0
C32 N3 C35 126.1(5)
C35 N3 H3A 117.0
C32 N4 S5 123.2(4)
C32 N4 C33 116.2(5)
C33 N4 S5 120.4(4)
C30 C29 S5 118.6(4)
C28 C29 S5 119.5(4)
C28 C29 C30 121.6(5)
C29 C30 H30 120.6
C31 C30 C29 118.7(5)
C31 C30 H30 120.6
C29 C28 H28 120.8
C29 C28 C27 118.5(5)
C27 C28 H28 120.8
N3 C32 S6 122.1(4)
N3 C32 N4 112.8(5)
N4 C32 S6 125.0(4)
N2 C11 S3 119.1(4)
N2 C11 N1 117.1(5)
N1 C11 S3 123.8(4)
C36 C41 H41 119.9
C40 C41 H41 119.9
C40 C41 C36 120.3(5)
C41 C36 C35 121.7(5)
C41 C36 C37 119.2(5)
C37 C36 C35 119.0(5)
C12 C13 H13 120.1
C12 C13 C14 119.8(6)
C14 C13 H13 120.1
N1 C8 H8A 109.7
N1 C8 H8B 109.7
N1 C8 C9 110.0(4)
H8A C8 H8B 108.2
C9 C8 H8A 109.7
C9 C8 H8B 109.7
C4 C5 S2 117.1(5)
C6 C5 S2 120.5(4)
C6 C5 C4 122.2(5)
S1 C9 H9 109.7
C8 C9 S1 107.1(4)
C8 C9 H9 109.7
C8 C9 C10 109.5(4)
C10 C9 S1 111.0(4)
C10 C9 H9 109.7
C41 C40 H40 119.8
C41 C40 C39 120.5(6)
C39 C40 H40 119.8
C5 C4 H4 120.9
C5 C4 C3 118.1(6)
C3 C4 H4 120.9
N2 C10 C9 106.6(4)
N2 C10 H10 108.8
N2 C10 C12 109.3(4)
C9 C10 H10 108.8
C12 C10 C9 114.5(4)
C12 C10 H10 108.8
C27 C26 C31 118.5(5)
C27 C26 C25 120.5(6)
C31 C26 C25 121.0(6)
N3 C35 C36 111.4(4)
N3 C35 H35 107.8
N3 C35 C34 109.9(4)
C36 C35 H35 107.8
C36 C35 C34 112.1(5)
C34 C35 H35 107.8
C28 C27 H27 119.4
C26 C27 C28 121.3(5)
C26 C27 H27 119.4
C5 C6 H6 120.6
C5 C6 C7 118.7(5)
C7 C6 H6 120.6
C14 C15 H15 119.7
C14 C15 C16 120.6(6)
C16 C15 H15 119.7
C30 C31 C26 121.4(5)
C30 C31 H31 119.3
C26 C31 H31 119.3
C7 C2 C1 120.3(7)
C3 C2 C7 119.1(6)
C3 C2 C1 120.6(6)
C13 C12 C10 118.0(5)
C17 C12 C13 120.3(5)
C17 C12 C10 121.7(5)
S4 C34 H34 109.5
C35 C34 S4 107.2(4)
C35 C34 H34 109.5
C33 C34 S4 111.9(4)
C33 C34 C35 109.2(4)
C33 C34 H34 109.5
N4 C33 C34 108.6(5)
N4 C33 H33A 110.0
N4 C33 H33B 110.0
C34 C33 H33A 110.0
C34 C33 H33B 110.0
H33A C33 H33B 108.3
C20 C19 C18 118.7(7)
C24 C19 C20 119.8(8)
C24 C19 C18 121.5(8)
C6 C7 C2 120.6(6)
C6 C7 H7 119.7
C2 C7 H7 119.7
C13 C14 H14 120.1
C15 C14 C13 119.9(6)
C15 C14 H14 120.1
C36 C37 H37 119.8
C36 C37 C38 120.4(6)
C38 C37 H37 119.8
C4 C3 H3 119.4
C2 C3 C4 121.2(5)
C2 C3 H3 119.4
C40 C39 H39 120.2
C38 C39 C40 119.7(6)
C38 C39 H39 120.2
C12 C17 H17 120.2
C12 C17 C16 119.6(6)
C16 C17 H17 120.2
C15 C16 C17 119.8(7)
C15 C16 H16 120.1
C17 C16 H16 120.1
C19 C20 H20 120.2
C19 C20 C21 119.7(10)
C21 C20 H20 120.2
C2 C1 H1A 109.5
C2 C1 H1B 109.5
C2 C1 H1C 109.5
H1A C1 H1B 109.5
H1A C1 H1C 109.5
H1B C1 H1C 109.5
S1 C18 H18A 109.9
S1 C18 H18B 109.9
C19 C18 S1 109.0(5)
C19 C18 H18A 109.9
C19 C18 H18B 109.9
H18A C18 H18B 108.3
C26 C25 H25A 109.5
C26 C25 H25B 109.5
C26 C25 H25C 109.5
H25A C25 H25B 109.5
H25A C25 H25C 109.5
H25B C25 H25C 109.5
C48 C43 C42 120.2(7)
C48 C43 C44 119.0(8)
C44 C43 C42 120.9(8)
C43 C48 H48 119.2
C43 C48 C47 121.6(7)
C47 C48 H48 119.2
C47 C46 H46 120.2
C45 C46 H46 120.2
C45 C46 C47 119.6(8)
C48 C47 C46 118.9(9)
C48 C47 H47 120.5
C46 C47 H47 120.5
C19 C24 H24 119.9
C19 C24 C23 120.2(12)
C23 C24 H24 119.9
C37 C38 H38 120.0
C39 C38 C37 119.9(6)
C39 C38 H38 120.0
S4 C42 H42A 110.7
S4 C42 H42B 110.7
C43 C42 S4 105.0(6)
C43 C42 H42A 110.7
C43 C42 H42B 110.7
H42A C42 H42B 108.8
C43 C44 H44 120.0
C45 C44 C43 119.9(9)
C45 C44 H44 120.0
C46 C45 H45 119.5
C44 C45 C46 121.0(8)
C44 C45 H45 119.5
C20 C21 H21 120.2
C22 C21 C20 119.6(12)
C22 C21 H21 120.2
C21 C22 H22 119.2
C21 C22 C23 121.5(9)
C23 C22 H22 119.2
Cl00 C01T Cl2 109.7(6)
Cl00 C01T H01T 107.9
Cl1 C01T Cl00 115.3(7)
Cl1 C01T Cl2 107.8(7)
Cl1 C01T H01T 107.9
Cl2 C01T H01T 107.9
C24 C23 C22 119.3(12)
C24 C23 H23 120.4
C22 C23 H23 120.4

loop_
_geom_bond_atom_site_label_1
_geom_bond_atom_site_label_2
_geom_bond_distance
S2 O1 1.433(5)
S2 O2 1.425(4)
S2 N1 1.690(4)
S2 C5 1.764(6)
S5 O3 1.429(5)
S5 O4 1.445(4)
S5 N4 1.688(5)
S5 C29 1.760(6)
S3 C11 1.695(6)
S1 C9 1.828(6)
S1 C18 1.824(7)
S6 C32 1.661(6)
S4 C34 1.825(7)
S4 C42 1.837(8)
Cl00 C01T 1.758(11)
Cl1 C01T 1.713(10)
Cl2 C01T 1.763(15)
N2 H2 0.8600
N2 C11 1.337(7)
N2 C10 1.472(7)
N1 C11 1.377(6)
N1 C8 1.496(7)
N3 H3A 0.8600
N3 C32 1.352(7)
N3 C35 1.464(7)
N4 C32 1.378(7)
N4 C33 1.483(8)
C29 C30 1.391(9)
C29 C28 1.382(8)
C30 H30 0.9300
C30 C31 1.379(8)
C28 H28 0.9300
C28 C27 1.400(8)
C41 H41 0.9300
C41 C36 1.390(9)
C41 C40 1.380(9)
C36 C35 1.508(8)
C36 C37 1.392(8)
C13 H13 0.9300
C13 C12 1.390(9)
C13 C14 1.392(9)
C8 H8A 0.9700
C8 H8B 0.9700
C8 C9 1.517(7)
C5 C4 1.384(8)
C5 C6 1.373(9)
C9 H9 0.9800
C9 C10 1.524(7)
C40 H40 0.9300
C40 C39 1.394(9)
C4 H4 0.9300
C4 C3 1.395(9)
C10 H10 0.9800
C10 C12 1.520(7)
C26 C27 1.383(9)
C26 C31 1.401(8)
C26 C25 1.511(8)
C35 H35 0.9800
C35 C34 1.556(8)
C27 H27 0.9300
C6 H6 0.9300
C6 C7 1.391(8)
C15 H15 0.9300
C15 C14 1.365(11)
C15 C16 1.388(11)
C31 H31 0.9300
C2 C7 1.394(9)
C2 C3 1.378(10)
C2 C1 1.510(8)
C12 C17 1.375(9)
C34 H34 0.9800
C34 C33 1.515(8)
C33 H33A 0.9700
C33 H33B 0.9700
C19 C20 1.379(10)
C19 C18 1.500(9)
C19 C24 1.362(11)
C7 H7 0.9300
C14 H14 0.9300
C37 H37 0.9300
C37 C38 1.394(9)
C3 H3 0.9300
C39 H39 0.9300
C39 C38 1.379(10)
C17 H17 0.9300
C17 C16 1.394(8)
C16 H16 0.9300
C20 H20 0.9300
C20 C21 1.405(13)
C1 H1A 0.9600
C1 H1B 0.9600
C1 H1C 0.9600
C18 H18A 0.9700
C18 H18B 0.9700
C25 H25A 0.9600
C25 H25B 0.9600
C25 H25C 0.9600
C43 C48 1.371(12)
C43 C42 1.519(11)
C43 C44 1.396(10)
C48 H48 0.9300
C48 C47 1.386(12)
C46 H46 0.9300
C46 C47 1.392(12)
C46 C45 1.382(15)
C47 H47 0.9300
C24 H24 0.9300
C24 C23 1.379(18)
C38 H38 0.9300
C42 H42A 0.9700
C42 H42B 0.9700
C44 H44 0.9300
C44 C45 1.370(12)
C45 H45 0.9300
C21 H21 0.9300
C21 C22 1.32(2)
C22 H22 0.9300
C22 C23 1.38(3)
C01T H01T 0.9800
C23 H23 0.9300
